data_2240507
loop_
_publ_author_name
'Sereda, Olha'
'Stoeckli-Evans, Helen'

_publ_section_title
;
 Crystal structures of
 {[Cu(Lpn)~2~][Fe(CN)~5~(NO)]&#x00B7;H~2~O}~<i>n~</i> and
 {[Cu(Lpn)~2~]~3~[Cr(CN)~6~]~2~&#x00B7;5H~2~O}~<i>n~</i> [where Lpn =
 (<i>R</i>)-propane-1,2-diamine]: two heterometallic chiral
 cyanide-bridged coordination polymers
;
_journal_issue 4
_journal_name_full 'Acta Crystallographica Section E'
_journal_page_first 392
_journal_page_last 397
_journal_paper_doi 10.1107/S2056989015005253
_journal_volume 71
_journal_year 2015
_chemical_formula_iupac '[Cu Fe (C3 H10 N2)2 (C N)5 (N O)], H2 O1'
_chemical_formula_moiety 'C11 H20 Cu Fe N10 O, H2 O'
_chemical_formula_sum 'C11 H22 Cu Fe N10 O2'
_chemical_formula_weight 445.77
_chemical_name_systematic
'<i>catena</i>-Poly[[[bis[(<i>R</i>)-propane-1,2-diamine-\k^2^<i>N</i>,<i>N</i>']copper(II)]-\m-cyanido-\k^2^<i>N</i>:<i>C</i>-[tris(cyanido-\k<i>C</i>)(nitroso-\k<i>N</i>)iron(III)]-\m-cyanido-\k^2^<i>C</i>:<i>N</i>] monohydrate]'
_space_group_crystal_system monoclinic
_space_group_IT_number 4
_space_group_name_Hall 'P 2yb'
_space_group_name_H-M_alt 'P 1 21 1'
_symmetry_space_group_name_Hall 'P 2yb'
_symmetry_space_group_name_H-M 'P 1 21 1'
_atom_sites_solution_hydrogens mixed
_atom_sites_solution_primary direct
_atom_sites_solution_secondary difmap
_audit_creation_method SHELXL2014
_cell_angle_alpha 90
_cell_angle_beta 100.482(4)
_cell_angle_gamma 90
_cell_formula_units_Z 4
_cell_length_a 6.7987(3)
_cell_length_b 17.8910(10)
_cell_length_c 15.7161(8)
_cell_measurement_reflns_used 22904
_cell_measurement_temperature 173(2)
_cell_measurement_theta_max 29.25
_cell_measurement_theta_min 1.75
_cell_volume 1879.74(17)
_computing_cell_refinement
;
X-AREA (Stoe & Cie, 2009)
;
_computing_data_collection
;
X-AREA (Stoe & Cie, 2009)
;
_computing_data_reduction
;
X-RED32 (Stoe & Cie, 2009)
;
_computing_molecular_graphics
;
PLATON  (Spek, 2009) and Mercury (Macrae <i>et al.</i>,  2008)
;
_computing_publication_material
;
SHELXL2014 (Sheldrick, 2015), PLATON (Spek, 2009) and
publCIF (Westrip, 2010)
;
_computing_structure_refinement
;
SHELXL2014 (Sheldrick, 2015)
;
_computing_structure_solution
;
SHELXS97 (Sheldrick, 2008)
;
_diffrn_ambient_temperature 173(2)
_diffrn_measured_fraction_theta_full 0.996
_diffrn_measured_fraction_theta_max 0.985
_diffrn_measurement_device '2-circle goniometer'
_diffrn_measurement_device_type 'Stoe IPDS 2'
_diffrn_measurement_method '\f + \w scans'
_diffrn_radiation_monochromator 'plane graphite'
_diffrn_radiation_source 'fine-focus sealed tube'
_diffrn_radiation_type MoK\a
_diffrn_radiation_wavelength 0.71073
_diffrn_reflns_av_R_equivalents 0.0334
_diffrn_reflns_limit_h_max 9
_diffrn_reflns_limit_h_min -8
_diffrn_reflns_limit_k_max 24
_diffrn_reflns_limit_k_min -24
_diffrn_reflns_limit_l_max 21
_diffrn_reflns_limit_l_min -21
_diffrn_reflns_number 22802
_diffrn_reflns_theta_full 25.242
_diffrn_reflns_theta_max 29.259
_diffrn_reflns_theta_min 1.741
_exptl_absorpt_coefficient_mu 1.930
_exptl_absorpt_correction_T_max 0.7403
_exptl_absorpt_correction_T_min 0.5724
_exptl_absorpt_correction_type multi-scan
_exptl_absorpt_process_details
;
(MULABS in PLATON; Spek, 2009)
;
_exptl_crystal_colour violet
_exptl_crystal_density_diffrn 1.575
_exptl_crystal_description plate
_exptl_crystal_F_000 916
_exptl_crystal_size_max 0.45
_exptl_crystal_size_mid 0.38
_exptl_crystal_size_min 0.35
_refine_diff_density_max 0.553
_refine_diff_density_min -0.443
_refine_ls_abs_structure_details
;
Flack <i>x</i> determined using 3691 quotients
[(<i>I</i>^+^)-(<i>I</i>^-^)]/[(<i>I</i>^+^)+(<i>I</i>^-^)]
(Parsons <i>et al.</i>,  2013).
;
_refine_ls_abs_structure_Flack 0.038(15)
_refine_ls_extinction_method none
_refine_ls_goodness_of_fit_ref 1.030
_refine_ls_hydrogen_treatment mixed
_refine_ls_matrix_type full
_refine_ls_number_parameters 467
_refine_ls_number_reflns 9961
_refine_ls_number_restraints 7
_refine_ls_restrained_S_all 1.030
_refine_ls_R_factor_all 0.0401
_refine_ls_R_factor_gt 0.0313
_refine_ls_shift/su_max 0.000
_refine_ls_shift/su_mean 0.000
_refine_ls_structure_factor_coef Fsqd
_refine_ls_weighting_details 'w=1/[\s^2^(Fo^2^)+(0.0453P)^2^+0.0779P] where P=(Fo^2^+2Fc^2^)/3'
_refine_ls_weighting_scheme calc
_refine_ls_wR_factor_gt 0.0743
_refine_ls_wR_factor_ref 0.0775
_reflns_number_gt 8537
_reflns_number_total 9961
_reflns_threshold_expression 'I > 2\s(I)'
_cod_data_source_file hb7374sup1.cif
_cod_data_source_block I
_cod_original_cell_volume 1879.73(17)
_cod_database_code 2240507
_cod_database_fobs_code 2240507
_shelx_space_group_comment
;
The symmetry employed for this shelxl refinement is uniquely defined
by the following loop, which should always be used as a source of
symmetry information in preference to the above space-group names.
They are only intended as comments.
;
_shelxl_version_number 2014/6

loop_
_space_group_symop_operation_xyz
'x, y, z'
'-x, y+1/2, -z'

loop_
_atom_site_type_symbol
_atom_site_label
_atom_site_fract_x
_atom_site_fract_y
_atom_site_fract_z
_atom_site_U_iso_or_equiv
_atom_site_adp_type
_atom_site_calc_flag
_atom_site_occupancy
Cu Cu1 0.10706(10) 0.11302(3) 0.41868(5) 0.02243(16) Uani d 1
Fe Fe1 0.07542(12) 0.24094(3) 0.11676(5) 0.01767(16) Uani d 1
O O1 0.4628(7) 0.2972(2) 0.1620(3) 0.0346(11) Uani d 1
N N1 0.0460(9) 0.1979(3) 0.3043(4) 0.0298(12) Uani d 1
N N2 0.3065(8) 0.2752(2) 0.1432(3) 0.0231(10) Uani d 1
N N3 -0.3427(9) 0.1681(4) 0.0694(5) 0.0452(16) Uani d 1
N N4 0.2137(9) 0.0800(3) 0.0924(5) 0.0362(14) Uani d 1
N N5 -0.1151(9) 0.3962(3) 0.1278(4) 0.0329(12) Uani d 1
N N6 0.0371(9) 0.2626(3) -0.0800(4) 0.0387(12) Uani d 1
N N7 -0.0285(8) 0.1791(3) 0.4932(4) 0.0295(11) Uani d 1
H H7X -0.1059 0.2120 0.4603 0.035 Uiso d 1
H H7Y -0.1057 0.1516 0.5210 0.035 Uiso d 1
N N8 0.3547(7) 0.1695(2) 0.4694(4) 0.0257(10) Uani d 1
H H8X 0.4323 0.1415 0.5087 0.031 Uiso d 1
H H8Y 0.4234 0.1817 0.4283 0.031 Uiso d 1
N N9 0.2476(8) 0.0400(3) 0.3514(3) 0.0279(10) Uani d 1
H H9X 0.2753 0.0621 0.3042 0.033 Uiso d 1
H H9Y 0.3622 0.0253 0.3839 0.033 Uiso d 1
N N10 -0.1344(8) 0.0507(3) 0.3756(4) 0.0317(11) Uani d 1
H H10X -0.1620 0.0221 0.4183 0.038 Uiso d 1
H H10Y -0.2395 0.0800 0.3574 0.038 Uiso d 1
C C1 0.0529(8) 0.2162(3) 0.2339(4) 0.0215(11) Uani d 1
C C2 -0.1916(9) 0.1970(3) 0.0875(4) 0.0253(12) Uani d 1
C C3 0.1650(8) 0.1403(3) 0.1026(4) 0.0233(12) Uani d 1
C C4 -0.0513(9) 0.3374(3) 0.1251(4) 0.0246(12) Uani d 1
C C5 0.0524(9) 0.2554(3) -0.0071(4) 0.0278(12) Uani d 1
C C6 0.1233(9) 0.2186(3) 0.5568(3) 0.0363(11) Uani d 1
H H6 0.1732 0.1842 0.6061 0.044 Uiso calc 1
C C7 0.2936(7) 0.2377(2) 0.5113(3) 0.0310(9) Uani d 1
H H7A 0.2510 0.2768 0.4672 0.037 Uiso calc 1
H H7B 0.4079 0.2573 0.5536 0.037 Uiso calc 1
C C8 0.0405(14) 0.2889(4) 0.5915(6) 0.058(2) Uani d 1
H H8A -0.0820 0.2766 0.6131 0.087 Uiso calc 1
H H8B 0.0102 0.3259 0.5450 0.087 Uiso calc 1
H H8C 0.1398 0.3094 0.6388 0.087 Uiso calc 1
C C9 0.1164(7) -0.0257(2) 0.3268(3) 0.0310(9) Uani d 1
H H9 0.1262 -0.0588 0.3786 0.037 Uiso calc 1
C C10 -0.0953(7) 0.0037(3) 0.3051(4) 0.0341(10) Uani d 1
H H10A -0.1128 0.0330 0.2508 0.041 Uiso calc 1
H H10B -0.1908 -0.0386 0.2964 0.041 Uiso calc 1
C C11 0.1796(12) -0.0705(4) 0.2547(5) 0.0423(15) Uani d 1
H H11A 0.3156 -0.0895 0.2739 0.063 Uiso calc 1
H H11B 0.1765 -0.0384 0.2039 0.063 Uiso calc 1
H H11C 0.0876 -0.1126 0.2396 0.063 Uiso calc 1
Cu Cu2 0.39302(11) 0.55505(3) 0.08355(5) 0.02290(16) Uani d 1
Fe Fe2 0.41932(12) 0.43450(3) 0.38348(5) 0.01729(16) Uani d 1
O O2 0.0342(6) 0.3768(2) 0.3377(3) 0.0317(10) Uani d 1
N N11 0.4582(9) 0.4728(3) 0.1969(4) 0.0273(11) Uani d 1
N N12 0.1918(7) 0.4003(2) 0.3562(3) 0.0191(9) Uani d 1
N N13 0.8371(9) 0.5054(3) 0.4342(4) 0.0370(13) Uani d 1
N N14 0.2910(8) 0.5974(3) 0.4029(4) 0.0330(12) Uani d 1
N N15 0.6236(9) 0.2807(3) 0.3783(4) 0.0333(13) Uani d 1
N N16 0.4194(8) 0.4211(3) 0.5782(4) 0.0325(11) Uani d 1
N N17 0.5330(7) 0.4883(3) 0.0108(3) 0.0251(10) Uani d 1
H H17X 0.5716 0.5147 -0.0313 0.030 Uiso d 1
H H17Y 0.6413 0.4685 0.0433 0.030 Uiso d 1
N N18 0.1419(8) 0.5031(3) 0.0242(4) 0.0304(12) Uani d 1
H H18X 0.0998 0.4716 0.0609 0.036 Uiso d 1
H H18Y 0.0454 0.5363 0.0069 0.036 Uiso d 1
N N19 0.2644(9) 0.6247(3) 0.1572(4) 0.0346(12) Uani d 1
H H19X 0.1798 0.6553 0.1241 0.041 Uiso d 1
H H19Y 0.1969 0.5989 0.1908 0.041 Uiso d 1
N N20 0.6299(9) 0.6241(3) 0.1114(4) 0.0320(11) Uani d 1
H H20X 0.7298 0.6010 0.1460 0.038 Uiso d 1
H H20Y 0.6719 0.6371 0.0631 0.038 Uiso d 1
C C12 0.4471(9) 0.4562(3) 0.2656(4) 0.0222(12) Uani d 1
C C13 0.6835(10) 0.4773(3) 0.4159(4) 0.0252(12) Uani d 1
C C14 0.3364(9) 0.5368(3) 0.3945(4) 0.0242(12) Uani d 1
C C15 0.5529(9) 0.3388(3) 0.3807(4) 0.0205(11) Uani d 1
C C16 0.4259(8) 0.4240(3) 0.5064(4) 0.0231(11) Uani d 1
C C17 0.3943(8) 0.4284(2) -0.0270(4) 0.0328(10) Uani d 1
H H17 0.3918 0.3890 0.0180 0.039 Uiso calc 1
C C18 0.1901(8) 0.4623(3) -0.0496(3) 0.0361(10) Uani d 1
H H18A 0.1852 0.4967 -0.0992 0.043 Uiso calc 1
H H18B 0.0898 0.4224 -0.0668 0.043 Uiso calc 1
C C19 0.4588(15) 0.3922(4) -0.1060(6) 0.055(2) Uani d 1
H H19A 0.4664 0.4306 -0.1498 0.082 Uiso calc 1
H H19B 0.3608 0.3541 -0.1302 0.082 Uiso calc 1
H H19C 0.5903 0.3689 -0.0885 0.082 Uiso calc 1
C C20 0.4301(9) 0.6681(3) 0.2113(3) 0.0406(11) Uani d 1
H H20 0.5033 0.6338 0.2565 0.049 Uiso calc 1
C C21 0.5683(9) 0.6910(3) 0.1547(4) 0.0433(13) Uani d 1
H H21A 0.6871 0.7156 0.1892 0.052 Uiso calc 1
H H21B 0.5018 0.7271 0.1110 0.052 Uiso calc 1
C C22 0.3594(13) 0.7349(4) 0.2563(6) 0.053(2) Uani d 1
H H22A 0.2714 0.7181 0.2955 0.080 Uiso calc 1
H H22B 0.2858 0.7690 0.2131 0.080 Uiso calc 1
H H22C 0.4751 0.7609 0.2897 0.080 Uiso calc 1
O O1W 0.5517(7) 0.1452(3) 0.2726(4) 0.0378(11) Uani d 1
H H1WA 0.630(9) 0.142(3) 0.239(4) 0.057 Uiso d 1
H H1WB 0.568(10) 0.189(2) 0.293(4) 0.057 Uiso d 1
O O2W 0.9350(8) 0.5353(2) 0.2311(3) 0.0369(11) Uani d 1
H H2WA 0.953(10) 0.526(3) 0.284(2) 0.055 Uiso d 1
H H2WB 0.890(10) 0.576(2) 0.219(4) 0.055 Uiso d 1

loop_
_atom_site_aniso_label
_atom_site_aniso_U_11
_atom_site_aniso_U_22
_atom_site_aniso_U_33
_atom_site_aniso_U_12
_atom_site_aniso_U_13
_atom_site_aniso_U_23
Cu1 0.0191(3) 0.0216(3) 0.0265(4) 0.0003(2) 0.0040(3) 0.0021(3)
Fe1 0.0175(4) 0.0162(3) 0.0195(4) -0.0007(3) 0.0038(3) -0.0003(3)
O1 0.029(2) 0.0278(19) 0.046(3) -0.0116(17) 0.002(2) -0.0036(18)
N1 0.034(3) 0.026(2) 0.031(3) 0.005(2) 0.008(2) 0.006(2)
N2 0.028(3) 0.0141(17) 0.027(3) -0.0008(17) 0.005(2) -0.0002(17)
N3 0.028(3) 0.050(3) 0.059(4) -0.015(3) 0.012(3) -0.011(3)
N4 0.032(3) 0.023(2) 0.056(4) -0.0056(19) 0.013(3) -0.013(2)
N5 0.032(3) 0.027(2) 0.042(3) 0.0061(19) 0.012(2) 0.003(2)
N6 0.041(3) 0.049(3) 0.026(2) -0.007(2) 0.0034(19) -0.0001(19)
N7 0.031(3) 0.026(2) 0.035(3) -0.0009(19) 0.015(2) 0.002(2)
N8 0.021(2) 0.023(2) 0.033(3) 0.0003(17) 0.005(2) 0.0030(18)
N9 0.032(2) 0.0208(18) 0.032(2) 0.0047(16) 0.0090(19) 0.0027(16)
N10 0.027(2) 0.028(2) 0.037(3) -0.0066(18) -0.001(2) 0.0047(19)
C1 0.018(3) 0.018(2) 0.029(3) 0.0020(18) 0.005(2) 0.002(2)
C2 0.019(3) 0.027(2) 0.031(3) 0.0014(19) 0.008(2) -0.004(2)
C3 0.014(2) 0.022(2) 0.035(3) -0.0017(18) 0.010(2) -0.007(2)
C4 0.027(3) 0.021(2) 0.025(3) -0.001(2) 0.004(2) -0.0014(19)
C5 0.032(3) 0.025(2) 0.026(3) -0.0048(19) 0.006(2) -0.0023(19)
C6 0.052(3) 0.031(2) 0.029(2) -0.009(2) 0.013(2) -0.0021(18)
C7 0.035(2) 0.0229(18) 0.036(2) -0.0059(16) 0.0075(19) -0.0023(17)
C8 0.072(5) 0.048(4) 0.067(5) -0.018(3) 0.044(4) -0.021(3)
C9 0.041(2) 0.0195(17) 0.030(2) 0.0031(16) -0.0007(18) 0.0028(15)
C10 0.027(2) 0.032(2) 0.040(3) 0.0008(17) -0.003(2) -0.0026(19)
C11 0.050(3) 0.036(3) 0.036(3) 0.011(2) -0.002(3) -0.008(2)
Cu2 0.0230(4) 0.0224(3) 0.0236(4) 0.0011(2) 0.0049(3) 0.0016(3)
Fe2 0.0186(4) 0.0160(3) 0.0179(4) -0.0002(3) 0.0050(3) -0.0009(3)
O2 0.016(2) 0.035(2) 0.042(3) -0.0022(16) 0.0003(19) -0.0019(19)
N11 0.034(3) 0.026(2) 0.023(3) 0.006(2) 0.006(2) 0.0050(19)
N12 0.021(2) 0.0192(18) 0.018(2) 0.0023(16) 0.0054(19) 0.0003(16)
N13 0.030(3) 0.040(3) 0.041(3) -0.006(2) 0.004(3) -0.006(2)
N14 0.031(3) 0.026(2) 0.044(3) 0.0030(19) 0.013(2) -0.003(2)
N15 0.040(3) 0.024(2) 0.039(3) 0.0061(19) 0.015(3) 0.005(2)
N16 0.035(2) 0.036(2) 0.028(2) -0.0027(17) 0.0111(19) -0.0032(16)
N17 0.024(2) 0.026(2) 0.027(2) 0.0036(18) 0.008(2) 0.0051(18)
N18 0.025(3) 0.032(2) 0.032(3) -0.0036(19) -0.001(2) 0.009(2)
N19 0.042(3) 0.026(2) 0.039(3) 0.0089(18) 0.016(2) 0.0073(18)
N20 0.032(3) 0.027(2) 0.036(3) -0.0015(17) 0.004(2) 0.0051(18)
C12 0.029(3) 0.0151(19) 0.022(3) 0.0019(19) 0.005(2) 0.0004(19)
C13 0.030(3) 0.024(2) 0.022(3) -0.006(2) 0.008(2) -0.002(2)
C14 0.029(3) 0.022(2) 0.022(3) -0.003(2) 0.006(2) -0.0006(19)
C15 0.021(3) 0.023(2) 0.019(3) 0.0004(18) 0.009(2) 0.0044(18)
C16 0.024(2) 0.022(2) 0.024(3) -0.0032(16) 0.006(2) -0.0024(17)
C17 0.043(3) 0.0188(19) 0.038(3) 0.0012(17) 0.010(2) 0.0024(17)
C18 0.042(2) 0.031(2) 0.032(2) -0.0077(19) -0.003(2) 0.0015(18)
C19 0.082(6) 0.039(3) 0.048(4) 0.003(3) 0.022(4) -0.016(3)
C20 0.061(3) 0.028(2) 0.032(2) 0.007(2) 0.005(2) -0.0031(19)
C21 0.058(3) 0.022(2) 0.043(3) -0.005(2) -0.008(3) 0.0010(19)
C22 0.066(5) 0.044(3) 0.050(4) 0.013(3) 0.009(3) -0.005(3)
O1W 0.028(2) 0.038(2) 0.047(3) 0.0050(17) 0.005(2) 0.0024(19)
O2W 0.036(2) 0.0306(19) 0.042(3) 0.0019(16) 0.002(2) -0.0006(17)

loop_
_atom_type_symbol
_atom_type_description
_atom_type_scat_dispersion_real
_atom_type_scat_dispersion_imag
_atom_type_scat_source
C C 0.0033 0.0016 'International Tables Vol C Tables 4.2.6.8 and 6.1.1.4'
H H 0.0000 0.0000 'International Tables Vol C Tables 4.2.6.8 and 6.1.1.4'
Cu Cu 0.3201 1.2651 'International Tables Vol C Tables 4.2.6.8 and 6.1.1.4'
Fe Fe 0.3463 0.8444 'International Tables Vol C Tables 4.2.6.8 and 6.1.1.4'
N N 0.0061 0.0033 'International Tables Vol C Tables 4.2.6.8 and 6.1.1.4'
O O 0.0106 0.0060 'International Tables Vol C Tables 4.2.6.8 and 6.1.1.4'

loop_
_geom_angle_atom_site_label_1
_geom_angle_atom_site_label_2
_geom_angle_atom_site_label_3
_geom_angle
N10 Cu1 N8 175.5(2)
N10 Cu1 N7 95.2(2)
N8 Cu1 N7 85.0(2)
N10 Cu1 N9 84.3(2)
N8 Cu1 N9 95.2(2)
N7 Cu1 N9 175.3(2)
N10 Cu1 N1 94.7(2)
N8 Cu1 N1 89.8(2)
N7 Cu1 N1 91.7(2)
N9 Cu1 N1 93.0(2)
N2 Fe1 C3 94.0(2)
N2 Fe1 C1 94.7(3)
C3 Fe1 C1 88.7(3)
N2 Fe1 C5 95.8(3)
C3 Fe1 C5 88.8(3)
C1 Fe1 C5 169.4(2)
N2 Fe1 C4 93.7(2)
C3 Fe1 C4 172.2(3)
C1 Fe1 C4 91.5(2)
C5 Fe1 C4 89.6(3)
N2 Fe1 C2 177.8(2)
C3 Fe1 C2 84.1(2)
C1 Fe1 C2 84.3(3)
C5 Fe1 C2 85.2(3)
C4 Fe1 C2 88.2(2)
C1 N1 Cu1 152.2(5)
O1 N2 Fe1 178.7(5)
C6 N7 Cu1 109.8(4)
C6 N7 H7X 110.1
Cu1 N7 H7X 109.6
C6 N7 H7Y 109.6
Cu1 N7 H7Y 109.6
H7X N7 H7Y 108.2
C7 N8 Cu1 108.0(3)
C7 N8 H8X 109.6
Cu1 N8 H8X 109.9
C7 N8 H8Y 110.4
Cu1 N8 H8Y 110.4
H8X N8 H8Y 108.5
C9 N9 Cu1 109.2(4)
C9 N9 H9X 110.1
Cu1 N9 H9X 109.8
C9 N9 H9Y 109.7
Cu1 N9 H9Y 109.7
H9X N9 H9Y 108.3
C10 N10 Cu1 109.1(4)
C10 N10 H10X 109.5
Cu1 N10 H10X 109.7
C10 N10 H10Y 110.1
Cu1 N10 H10Y 110.0
H10X N10 H10Y 108.3
N1 C1 Fe1 176.2(5)
N3 C2 Fe1 176.4(6)
N4 C3 Fe1 178.1(6)
N5 C4 Fe1 175.3(6)
N6 C5 Fe1 178.6(6)
N7 C6 C7 106.9(4)
N7 C6 C8 112.3(6)
C7 C6 C8 110.5(5)
N7 C6 H6 109.0
C7 C6 H6 109.0
C8 C6 H6 109.0
N8 C7 C6 109.0(4)
N8 C7 H7A 109.9
C6 C7 H7A 109.9
N8 C7 H7B 109.9
C6 C7 H7B 109.9
H7A C7 H7B 108.3
C6 C8 H8A 109.5
C6 C8 H8B 109.5
H8A C8 H8B 109.5
C6 C8 H8C 109.5
H8A C8 H8C 109.5
H8B C8 H8C 109.5
N9 C9 C10 106.6(4)
N9 C9 C11 112.1(5)
C10 C9 C11 113.8(4)
N9 C9 H9 108.1
C10 C9 H9 108.1
C11 C9 H9 108.1
N10 C10 C9 109.1(4)
N10 C10 H10A 109.9
C9 C10 H10A 109.9
N10 C10 H10B 109.9
C9 C10 H10B 109.9
H10A C10 H10B 108.3
C9 C11 H11A 109.5
C9 C11 H11B 109.5
H11A C11 H11B 109.5
C9 C11 H11C 109.5
H11A C11 H11C 109.5
H11B C11 H11C 109.5
N19 Cu2 N17 177.4(2)
N19 Cu2 N20 84.8(2)
N17 Cu2 N20 92.6(2)
N19 Cu2 N18 97.6(3)
N17 Cu2 N18 84.9(2)
N20 Cu2 N18 163.6(2)
N19 Cu2 N11 89.6(2)
N17 Cu2 N11 90.9(2)
N20 Cu2 N11 101.0(2)
N18 Cu2 N11 95.2(2)
N12 Fe2 C14 95.8(2)
N12 Fe2 C13 178.5(2)
C14 Fe2 C13 82.7(3)
N12 Fe2 C16 94.3(2)
C14 Fe2 C16 87.5(2)
C13 Fe2 C16 85.6(3)
N12 Fe2 C12 94.3(2)
C14 Fe2 C12 88.7(2)
C13 Fe2 C12 85.7(3)
C16 Fe2 C12 170.9(2)
N12 Fe2 C15 95.0(2)
C14 Fe2 C15 169.2(3)
C13 Fe2 C15 86.5(2)
C16 Fe2 C15 90.6(2)
C12 Fe2 C15 91.6(2)
C12 N11 Cu2 150.5(5)
O2 N12 Fe2 179.6(5)
C17 N17 Cu2 109.0(3)
C17 N17 H17X 109.9
Cu2 N17 H17X 109.9
C17 N17 H17Y 110.0
Cu2 N17 H17Y 109.8
H17X N17 H17Y 108.2
C18 N18 Cu2 107.7(4)
C18 N18 H18X 110.0
Cu2 N18 H18X 109.8
C18 N18 H18Y 110.5
Cu2 N18 H18Y 110.4
H18X N18 H18Y 108.4
C20 N19 Cu2 106.7(4)
C20 N19 H19X 110.6
Cu2 N19 H19X 110.4
C20 N19 H19Y 110.3
Cu2 N19 H19Y 110.2
H19X N19 H19Y 108.5
C21 N20 Cu2 108.4(4)
C21 N20 H20X 110.1
Cu2 N20 H20X 109.9
C21 N20 H20Y 110.0
Cu2 N20 H20Y 110.1
H20X N20 H20Y 108.4
N11 C12 Fe2 176.0(5)
N13 C13 Fe2 177.3(5)
N14 C14 Fe2 178.3(6)
N15 C15 Fe2 176.9(5)
N16 C16 Fe2 175.4(5)
N17 C17 C18 107.4(4)
N17 C17 C19 112.0(5)
C18 C17 C19 111.6(5)
N17 C17 H17 108.6
C18 C17 H17 108.6
C19 C17 H17 108.6
N18 C18 C17 110.3(4)
N18 C18 H18A 109.6
C17 C18 H18A 109.6
N18 C18 H18B 109.6
C17 C18 H18B 109.6
H18A C18 H18B 108.1
C17 C19 H19A 109.5
C17 C19 H19B 109.5
H19A C19 H19B 109.5
C17 C19 H19C 109.5
H19A C19 H19C 109.5
H19B C19 H19C 109.5
C21 C20 N19 107.5(4)
C21 C20 C22 110.8(5)
N19 C20 C22 113.9(5)
C21 C20 H20 108.2
N19 C20 H20 108.2
C22 C20 H20 108.2
C20 C21 N20 108.6(4)
C20 C21 H21A 110.0
N20 C21 H21A 110.0
C20 C21 H21B 110.0
N20 C21 H21B 110.0
H21A C21 H21B 108.4
C20 C22 H22A 109.5
C20 C22 H22B 109.5
H22A C22 H22B 109.5
C20 C22 H22C 109.5
H22A C22 H22C 109.5
H22B C22 H22C 109.5
H1WA O1W H1WB 105(4)
H2WA O2W H2WB 114(4)

loop_
_geom_bond_atom_site_label_1
_geom_bond_atom_site_label_2
_geom_bond_site_symmetry_2
_geom_bond_distance
Cu1 N10 . 1.998(5)
Cu1 N8 . 2.001(5)
Cu1 N7 . 2.003(5)
Cu1 N9 . 2.026(5)
Cu1 N1 . 2.333(5)
Cu1 N13 2_646 2.980(9)
Fe1 N2 . 1.667(5)
Fe1 C3 . 1.926(5)
Fe1 C1 . 1.927(6)
Fe1 C5 . 1.941(6)
Fe1 C4 . 1.945(5)
Fe1 C2 . 1.954(6)
O1 N2 . 1.121(6)
N1 C1 . 1.162(8)
N3 C2 . 1.139(8)
N4 C3 . 1.148(7)
N5 C4 . 1.141(7)
N6 C5 . 1.140(8)
N7 C6 . 1.479(7)
N7 H7X . 0.8900
N7 H7Y . 0.8900
N8 C7 . 1.482(6)
N8 H8X . 0.8900
N8 H8Y . 0.8900
N9 C9 . 1.484(6)
N9 H9X . 0.8900
N9 H9Y . 0.8900
N10 C10 . 1.454(8)
N10 H10X . 0.8900
N10 H10Y . 0.8900
C6 C7 . 1.506(7)
C6 C8 . 1.519(9)
C6 H6 . 1.0000
C7 H7A . 0.9900
C7 H7B . 0.9900
C8 H8A . 0.9800
C8 H8B . 0.9800
C8 H8C . 0.9800
C9 C10 . 1.511(6)
C9 C11 . 1.512(8)
C9 H9 . 1.0000
C10 H10A . 0.9900
C10 H10B . 0.9900
C11 H11A . 0.9800
C11 H11B . 0.9800
C11 H11C . 0.9800
Cu2 N19 . 2.006(6)
Cu2 N17 . 2.009(5)
Cu2 N20 . 2.013(6)
Cu2 N18 . 2.017(5)
Cu2 N11 . 2.290(5)
Cu2 N3 2 3.112(8)
Fe2 N12 . 1.646(5)
Fe2 C14 . 1.933(5)
Fe2 C13 . 1.933(6)
Fe2 C16 . 1.933(6)
Fe2 C12 . 1.936(6)
Fe2 C15 . 1.942(5)
O2 N12 . 1.139(6)
N11 C12 . 1.135(8)
N13 C13 . 1.148(8)
N14 C14 . 1.141(8)
N15 C15 . 1.150(7)
N16 C16 . 1.139(8)
N17 C17 . 1.478(7)
N17 H17X . 0.8900
N17 H17Y . 0.8900
N18 C18 . 1.457(8)
N18 H18X . 0.8900
N18 H18Y . 0.8900
N19 C20 . 1.498(8)
N19 H19X . 0.8900
N19 H19Y . 0.8900
N20 C21 . 1.475(8)
N20 H20X . 0.8900
N20 H20Y . 0.8900
C17 C18 . 1.497(7)
C17 C19 . 1.534(9)
C17 H17 . 1.0000
C18 H18A . 0.9900
C18 H18B . 0.9900
C19 H19A . 0.9800
C19 H19B . 0.9800
C19 H19C . 0.9800
C20 C21 . 1.465(8)
C20 C22 . 1.513(9)
C20 H20 . 1.0000
C21 H21A . 0.9900
C21 H21B . 0.9900
C22 H22A . 0.9800
C22 H22B . 0.9800
C22 H22C . 0.9800
O1W H1WA . 0.82(3)
O1W H1WB . 0.84(3)
O2W H2WA . 0.83(3)
O2W H2WB . 0.80(3)

loop_
_geom_hbond_atom_site_label_D
_geom_hbond_atom_site_label_H
_geom_hbond_atom_site_label_A
_geom_hbond_site_symmetry_A
_geom_hbond_distance_DH
_geom_hbond_distance_HA
_geom_hbond_distance_DA
_geom_hbond_angle_DHA
N7 H7X N15 1_455 0.89 2.39 3.257(8) 166
N7 H7Y N14 2_546 0.89 2.12 3.008(8) 173
N8 H8X N14 2_646 0.89 2.27 3.120(8) 160
N8 H8Y N15 . 0.89 2.45 3.209(7) 144
N9 H9X O1W . 0.89 2.52 3.207(7) 135
N9 H9Y N16 2_646 0.89 2.39 3.157(7) 144
N10 H10X N16 2_546 0.89 2.52 3.189(7) 132
N10 H10Y O1W 1_455 0.89 2.11 2.962(7) 159
C11 H11A N16 2_646 0.98 2.68 3.427(9) 134
N17 H17X N4 2_655 0.89 2.22 3.051(8) 155
N17 H17Y N5 1_655 0.89 2.32 3.197(7) 169
N18 H18X N5 . 0.89 2.37 3.224(8) 161
N18 H18Y N4 2 0.89 2.27 3.080(8) 151
N19 H19X N6 2 0.89 2.44 3.295(8) 160
N19 H19Y O2W 1_455 0.89 2.30 3.142(8) 159
N20 H20X O2W . 0.89 2.11 2.990(8) 172
O1W H1WB N15 . 0.84(3) 2.11(3) 2.928(7) 163(6)
O2W H2WA N13 . 0.83(3) 2.65(4) 3.419(9) 155(6)
O2W H2WB N20 . 0.80(3) 2.37(5) 2.990(8) 135(6)

loop_
_geom_torsion_atom_site_label_1
_geom_torsion_atom_site_label_2
_geom_torsion_atom_site_label_3
_geom_torsion_atom_site_label_4
_geom_torsion
Cu1 N7 C6 C7 37.2(5)
Cu1 N7 C6 C8 158.6(5)
Cu1 N8 C7 C6 39.8(5)
N7 C6 C7 N8 -50.9(6)
C8 C6 C7 N8 -173.3(6)
Cu1 N9 C9 C10 37.3(5)
Cu1 N9 C9 C11 162.4(4)
Cu1 N10 C10 C9 40.4(5)
N9 C9 C10 N10 -51.3(5)
C11 C9 C10 N10 -175.4(5)
Cu2 N17 C17 C18 37.3(5)
Cu2 N17 C17 C19 160.2(5)
Cu2 N18 C18 C17 38.5(5)
N17 C17 C18 N18 -50.7(5)
C19 C17 C18 N18 -173.9(5)
Cu2 N19 C20 C21 44.0(5)
Cu2 N19 C20 C22 167.2(5)
N19 C20 C21 N20 -54.1(6)
C22 C20 C21 N20 -179.1(5)
Cu2 N20 C21 C20 37.2(5)
